data_4081645
loop_
_publ_author_name
'Liu, Bo'
'Chen, Congyan'
'Zhang, Yuejiao'
'Liu, Xiaolong'
'Chen, Wanzhi'

_publ_section_title
;
 Dinuclear Copper(I) Complexes of Phenanthrolinyl-Functionalized NHC
 Ligands
;
_journal_issue 19
_journal_name_full Organometallics
_journal_page_first 5451
_journal_paper_doi 10.1021/om400738c
_journal_volume 32
_journal_year 2013
_chemical_formula_sum 'C44 H33 Cu2 F12 N11 P2'
_chemical_formula_weight 1132.83
_chemical_name_systematic
; 
 ? 
;
_space_group_IT_number 2
_symmetry_cell_setting triclinic
_symmetry_space_group_name_Hall '-P 1'
_symmetry_space_group_name_H-M 'P -1'
_atom_sites_solution_hydrogens geom
_atom_sites_solution_primary direct
_atom_sites_solution_secondary difmap
_audit_creation_method SHELXL-97
_cell_angle_alpha 105.584(9)
_cell_angle_beta 92.839(7)
_cell_angle_gamma 118.040(12)
_cell_formula_units_Z 2
_cell_length_a 11.8783(13)
_cell_length_b 12.5234(16)
_cell_length_c 18.5523(14)
_cell_measurement_reflns_used 3098
_cell_measurement_temperature 293(2)
_cell_measurement_theta_max 29.4677
_cell_measurement_theta_min 3.2172
_cell_volume 2295.6(5)
_computing_cell_refinement 'Bruker FRAMBO'
_computing_data_collection 'Bruker FRAMBO'
_computing_data_reduction 'Bruker SAINT'
_computing_molecular_graphics 'Bruker SHELXTL'
_computing_publication_material 'Bruker SHELXTL'
_computing_structure_refinement 'SHELXL-97 (Sheldrick, 1997)'
_computing_structure_solution 'SHELXS-97 (Sheldrick, 1990)'
_diffrn_ambient_temperature 293(2)
_diffrn_measured_fraction_theta_full 0.998
_diffrn_measured_fraction_theta_max 0.998
_diffrn_measurement_device_type 'multiwire proportional'
_diffrn_measurement_method 'phi and omega scans'
_diffrn_radiation_monochromator graphite
_diffrn_radiation_source 'fine-focus sealed tube'
_diffrn_radiation_type MoK\a
_diffrn_radiation_wavelength 0.71073
_diffrn_reflns_av_R_equivalents 0.0362
_diffrn_reflns_av_sigmaI/netI 0.0597
_diffrn_reflns_limit_h_max 14
_diffrn_reflns_limit_h_min -13
_diffrn_reflns_limit_k_max 14
_diffrn_reflns_limit_k_min -14
_diffrn_reflns_limit_l_max 22
_diffrn_reflns_limit_l_min -17
_diffrn_reflns_number 14070
_diffrn_reflns_theta_full 25.01
_diffrn_reflns_theta_max 25.01
_diffrn_reflns_theta_min 3.22
_exptl_absorpt_coefficient_mu 1.093
_exptl_absorpt_correction_T_max 0.8276
_exptl_absorpt_correction_T_min 0.8030
_exptl_absorpt_correction_type multi-scan
_exptl_absorpt_process_details sadabs
_exptl_crystal_colour red
_exptl_crystal_density_diffrn 1.639
_exptl_crystal_density_method 'not measured'
_exptl_crystal_description block
_exptl_crystal_F_000 1140
_exptl_crystal_size_max 0.21
_exptl_crystal_size_mid 0.19
_exptl_crystal_size_min 0.18
_refine_diff_density_max 1.517
_refine_diff_density_min -0.699
_refine_diff_density_rms 0.145
_refine_ls_extinction_method none
_refine_ls_goodness_of_fit_ref 1.158
_refine_ls_hydrogen_treatment constr
_refine_ls_matrix_type full
_refine_ls_number_parameters 641
_refine_ls_number_reflns 8046
_refine_ls_number_restraints 6
_refine_ls_restrained_S_all 1.157
_refine_ls_R_factor_all 0.1355
_refine_ls_R_factor_gt 0.0972
_refine_ls_shift/su_max 0.000
_refine_ls_shift/su_mean 0.000
_refine_ls_structure_factor_coef Fsqd
_refine_ls_weighting_details 'calc w=1/[\s^2^(Fo^2^)+(0.1340P)^2^+11.1272P] where P=(Fo^2^+2Fc^2^)/3'
_refine_ls_weighting_scheme calc
_refine_ls_wR_factor_gt 0.3029
_refine_ls_wR_factor_ref 0.3315
_reflns_number_gt 5129
_reflns_number_total 8046
_reflns_threshold_expression >2sigma(I)
_cod_data_source_file om400738c_si_002.cif
_cod_data_source_block 10
_cod_depositor_comments
;
The following automatic conversions were performed:

'_symmetry_cell_setting' value 'Triclinic' changed to 'triclinic'
according to /home/saulius/struct/CIF-dictionaries/cif_core.dic
dictionary named 'cif_core.dic' version 2.4.2 from 2011-04-26.

Automatic conversion script
Id: cif_fix_values 1891 2012-01-12 08:04:46Z andrius 
;
_cod_original_cell_volume 2295.6(4)
_cod_original_sg_symbol_H-M 'P-1   '
_cod_database_code 4081645

loop_
_symmetry_equiv_pos_as_xyz
'x, y, z'
'-x, -y, -z'

loop_
_atom_site_label
_atom_site_type_symbol
_atom_site_fract_x
_atom_site_fract_y
_atom_site_fract_z
_atom_site_U_iso_or_equiv
_atom_site_adp_type
_atom_site_occupancy
_atom_site_symmetry_multiplicity
_atom_site_calc_flag
_atom_site_refinement_flags
Cu1 Cu 0.31679(13) 0.63038(12) 0.19154(6) 0.0634(4) Uani 1 1 d .
Cu2 Cu 0.43674(13) 0.57133(12) 0.28705(6) 0.0627(4) Uani 1 1 d .
P2 P 0.6129(3) 0.2124(3) 0.27619(16) 0.0691(8) Uani 1 1 d .
N2 N 0.3259(7) 0.4994(7) 0.0943(4) 0.0510(18) Uani 1 1 d .
N7 N 0.4055(7) 0.6896(7) 0.3779(4) 0.0511(18) Uani 1 1 d .
N1 N 0.3359(8) 0.7267(8) 0.1139(5) 0.060(2) Uani 1 1 d .
N3 N 0.3024(8) 0.3377(7) 0.1439(4) 0.0567(19) Uani 1 1 d .
C33 C 0.3035(11) 0.7010(9) 0.3891(5) 0.057(2) Uani 1 1 d .
N6 N 0.6165(9) 0.6640(8) 0.3603(4) 0.061(2) Uani 1 1 d .
N8 N 0.1903(8) 0.6272(7) 0.3283(5) 0.058(2) Uani 1 1 d .
C34 C 0.1859(10) 0.5933(9) 0.2522(5) 0.057(2) Uani 1 1 d .
C12 C 0.3173(9) 0.3880(9) 0.0827(5) 0.056(2) Uani 1 1 d .
N5 N 0.3042(9) 0.2991(8) 0.2470(5) 0.067(2) Uani 1 1 d .
C13 C 0.3434(9) 0.4003(9) 0.2206(5) 0.054(2) Uani 1 1 d .
N11 N 0.5280(9) 0.7543(9) 0.2386(5) 0.075(2) Uani 1 1 d .
C9 C 0.3375(9) 0.5434(10) 0.0331(5) 0.059(2) Uani 1 1 d .
N10 N 0.0586(9) 0.5306(8) 0.2234(5) 0.069(2) Uani 1 1 d .
C26 C 0.6254(10) 0.7492(9) 0.4267(5) 0.058(2) Uani 1 1 d .
C4 C 0.3624(10) 0.7157(12) -0.0159(6) 0.073(3) Uani 1 1 d .
C16 C 0.2515(10) 0.3520(9) 0.3762(6) 0.060(2) Uani 1 1 d .
C30 C 0.5130(10) 0.7627(9) 0.4370(5) 0.057(2) Uani 1 1 d .
C29 C 0.5163(13) 0.8461(10) 0.5059(6) 0.071(3) Uani 1 1 d .
C37 C -0.0267(10) 0.3378(10) 0.1069(6) 0.065(3) Uani 1 1 d .
C5 C 0.3463(9) 0.6656(10) 0.0442(5) 0.059(2) Uani 1 1 d .
C8 C 0.3394(10) 0.4720(12) -0.0397(5) 0.070(3) Uani 1 1 d .
C25 C 0.7399(13) 0.8250(11) 0.4842(6) 0.075(3) Uani 1 1 d .
C32 C 0.2949(13) 0.7793(11) 0.4571(6) 0.074(3) Uani 1 1 d .
H32 H 0.2184 0.7815 0.4622 0.089 Uiso 1 1 calc R
C35 C -0.0091(12) 0.5282(12) 0.2809(9) 0.081(3) Uani 1 1 d .
H35 H -0.0994 0.4895 0.2733 0.097 Uiso 1 1 calc R
C31 C 0.4018(15) 0.8508(11) 0.5146(6) 0.081(4) Uani 1 1 d .
H31 H 0.3994 0.9033 0.5600 0.097 Uiso 1 1 calc R
C11 C 0.3162(11) 0.3087(11) 0.0107(6) 0.074(3) Uani 1 1 d .
H11 H 0.3074 0.2289 0.0050 0.089 Uiso 1 1 calc R
N4 N 0.2442(10) 0.2049(8) 0.1234(6) 0.081(3) Uani 1 1 d .
C27 C 0.7428(14) 0.9115(12) 0.5522(6) 0.082(4) Uani 1 1 d .
H27 H 0.8191 0.9635 0.5895 0.099 Uiso 1 1 calc R
N9 N 0.0684(10) 0.5864(9) 0.3472(6) 0.077(3) Uani 1 1 d .
F12 F 0.5656(10) 0.2633(10) 0.3490(5) 0.129(3) Uani 1 1 d .
C22 C 0.7191(12) 0.6513(12) 0.3505(6) 0.076(3) Uani 1 1 d .
H22 H 0.7124 0.5907 0.3060 0.091 Uiso 1 1 calc R
C10 C 0.3284(11) 0.3532(12) -0.0487(6) 0.077(3) Uani 1 1 d .
H10 H 0.3293 0.3043 -0.0960 0.093 Uiso 1 1 calc R
C23 C 0.8376(13) 0.7239(14) 0.4035(7) 0.087(4) Uani 1 1 d .
H23 H 0.9085 0.7137 0.3934 0.104 Uiso 1 1 calc R
C42 C -0.0631(13) 0.2529(11) 0.1459(7) 0.084(3) Uani 1 1 d .
H42 H -0.0712 0.2786 0.1964 0.100 Uiso 1 1 calc R
C36 C -0.0025(13) 0.4710(12) 0.1411(7) 0.086(4) Uani 1 1 d .
H36A H 0.0535 0.5240 0.1137 0.103 Uiso 1 1 calc R
H36B H -0.0848 0.4694 0.1341 0.103 Uiso 1 1 calc R
C6 C 0.3691(12) 0.6438(16) -0.0877(7) 0.093(4) Uani 1 1 d .
H6 H 0.3816 0.6777 -0.1274 0.112 Uiso 1 1 calc R
C1 C 0.3437(11) 0.8393(10) 0.1252(7) 0.073(3) Uani 1 1 d .
H1 H 0.3378 0.8825 0.1728 0.088 Uiso 1 1 calc R
C14 C 0.2467(13) 0.1869(11) 0.1874(8) 0.083(3) Uani 1 1 d .
H14 H 0.2133 0.1065 0.1930 0.100 Uiso 1 1 calc R
C39 C -0.0449(14) 0.1685(18) -0.0005(8) 0.103(5) Uani 1 1 d .
H39 H -0.0384 0.1386 -0.0508 0.124 Uiso 1 1 calc R
C24 C 0.8475(12) 0.8097(13) 0.4702(7) 0.086(4) Uani 1 1 d .
H24 H 0.9252 0.8580 0.5064 0.104 Uiso 1 1 calc R
C28 C 0.6343(17) 0.9188(11) 0.5632(6) 0.091(4) Uani 1 1 d .
H28 H 0.6365 0.9729 0.6095 0.109 Uiso 1 1 calc R
C43 C 0.6252(14) 0.8459(13) 0.2560(8) 0.083(3) Uani 1 1 d U
F8 F 0.4844(10) 0.1706(11) 0.2233(6) 0.162(5) Uani 1 1 d .
C21 C 0.3082(17) 0.4457(14) 0.4447(8) 0.102(5) Uani 1 1 d .
H21 H 0.3982 0.4879 0.4612 0.123 Uiso 1 1 calc R
C2 C 0.3605(12) 0.8957(12) 0.0674(8) 0.086(4) Uani 1 1 d .
H2 H 0.3649 0.9745 0.0768 0.103 Uiso 1 1 calc R
C7 C 0.3580(13) 0.5294(16) -0.0995(6) 0.089(4) Uani 1 1 d .
H7 H 0.3623 0.4851 -0.1474 0.107 Uiso 1 1 calc R
C38 C -0.0180(12) 0.2941(15) 0.0303(7) 0.091(4) Uani 1 1 d .
H38 H 0.0053 0.3480 0.0010 0.110 Uiso 1 1 calc R
C15 C 0.3288(12) 0.3093(13) 0.3277(7) 0.082(3) Uani 1 1 d .
H15A H 0.4207 0.3690 0.3496 0.099 Uiso 1 1 calc R
H15B H 0.3104 0.2262 0.3299 0.099 Uiso 1 1 calc R
C3 C 0.3701(12) 0.8351(13) -0.0009(8) 0.088(4) Uani 1 1 d .
H3 H 0.3822 0.8724 -0.0390 0.106 Uiso 1 1 calc R
C40 C -0.0801(14) 0.0894(15) 0.0409(10) 0.106(5) Uani 1 1 d .
H40 H -0.0991 0.0052 0.0193 0.127 Uiso 1 1 calc R
C17 C 0.1195(13) 0.2931(13) 0.3540(7) 0.084(3) Uani 1 1 d .
H17 H 0.0784 0.2280 0.3070 0.100 Uiso 1 1 calc R
F7 F 0.5533(11) 0.0769(9) 0.2879(6) 0.141(3) Uani 1 1 d .
F9 F 0.6682(13) 0.3445(10) 0.2655(6) 0.159(4) Uani 1 1 d .
F11 F 0.6580(12) 0.1617(13) 0.2053(5) 0.161(4) Uani 1 1 d .
F10 F 0.7404(10) 0.2513(11) 0.3289(7) 0.160(4) Uani 1 1 d .
C41 C -0.0876(16) 0.1322(13) 0.1127(9) 0.105(5) Uani 1 1 d .
H41 H -0.1107 0.0773 0.1413 0.126 Uiso 1 1 calc R
C44 C 0.7465(15) 0.9613(15) 0.2836(17) 0.197(13) Uani 1 1 d .
H44A H 0.7429 1.0170 0.3293 0.295 Uiso 1 1 calc R
H44B H 0.7651 1.0026 0.2454 0.295 Uiso 1 1 calc R
H44C H 0.8138 0.9426 0.2946 0.295 Uiso 1 1 calc R
P1 P 1.0092(4) 0.8419(3) 0.23269(18) 0.0792(9) Uani 1 1 d .
F3 F 0.9579(10) 0.8902(10) 0.1749(5) 0.127(3) Uani 1 1 d .
F6 F 1.0078(11) 0.9447(11) 0.3016(5) 0.159(5) Uani 1 1 d .
F1 F 1.0634(14) 0.7992(10) 0.2928(6) 0.162(5) Uani 1 1 d .
F5 F 1.0088(15) 0.7372(10) 0.1643(6) 0.173(5) Uani 1 1 d .
F4 F 1.1529(10) 0.9387(11) 0.2345(8) 0.164(4) Uani 1 1 d .
F2 F 0.8653(12) 0.7502(13) 0.2309(7) 0.223(8) Uani 1 1 d .
C20 C 0.235(3) 0.4796(16) 0.4904(10) 0.136(9) Uani 1 1 d .
H20 H 0.2760 0.5452 0.5372 0.163 Uiso 1 1 calc R
C19 C 0.106(3) 0.420(3) 0.4688(14) 0.148(10) Uani 1 1 d .
H19 H 0.0571 0.4423 0.5010 0.178 Uiso 1 1 calc R
C18 C 0.0458(19) 0.327(2) 0.3990(11) 0.129(7) Uani 1 1 d .
H18 H -0.0439 0.2871 0.3823 0.155 Uiso 1 1 calc R

loop_
_atom_site_aniso_label
_atom_site_aniso_U_11
_atom_site_aniso_U_22
_atom_site_aniso_U_33
_atom_site_aniso_U_23
_atom_site_aniso_U_13
_atom_site_aniso_U_12
Cu1 0.0799(9) 0.0675(8) 0.0485(7) 0.0233(6) 0.0138(6) 0.0392(7)
Cu2 0.0694(9) 0.0657(8) 0.0480(7) 0.0101(5) 0.0039(5) 0.0356(7)
P2 0.0573(17) 0.081(2) 0.0677(17) 0.0283(15) 0.0127(13) 0.0322(15)
N2 0.035(4) 0.045(4) 0.055(4) 0.009(3) 0.007(3) 0.011(3)
N7 0.052(5) 0.040(4) 0.058(4) 0.014(3) 0.016(4) 0.021(4)
N1 0.054(5) 0.059(5) 0.060(5) 0.026(4) 0.003(4) 0.021(4)
N3 0.053(5) 0.040(4) 0.064(5) 0.010(4) 0.012(4) 0.017(4)
C33 0.084(7) 0.046(5) 0.046(5) 0.015(4) 0.013(5) 0.036(5)
N6 0.066(6) 0.073(6) 0.056(5) 0.029(4) 0.015(4) 0.038(5)
N8 0.059(5) 0.048(4) 0.072(5) 0.019(4) 0.023(4) 0.029(4)
C34 0.061(6) 0.043(5) 0.060(6) 0.006(4) 0.001(5) 0.029(5)
C12 0.043(5) 0.055(6) 0.056(5) 0.010(4) 0.010(4) 0.019(4)
N5 0.072(6) 0.067(6) 0.078(6) 0.032(5) 0.019(5) 0.043(5)
C13 0.049(5) 0.059(6) 0.065(6) 0.025(5) 0.016(4) 0.031(5)
N11 0.058(6) 0.075(6) 0.069(5) 0.027(5) 0.007(4) 0.017(5)
C9 0.046(5) 0.074(7) 0.042(5) 0.019(4) 0.001(4) 0.021(5)
N10 0.058(6) 0.053(5) 0.087(6) 0.009(4) 0.000(5) 0.030(4)
C26 0.067(7) 0.056(6) 0.046(5) 0.025(4) 0.008(4) 0.024(5)
C4 0.047(6) 0.087(8) 0.060(6) 0.041(6) -0.004(4) 0.007(5)
C16 0.065(7) 0.055(6) 0.062(6) 0.027(5) 0.002(5) 0.028(5)
C30 0.077(7) 0.049(5) 0.039(5) 0.018(4) 0.008(4) 0.025(5)
C29 0.102(9) 0.061(6) 0.047(5) 0.022(5) 0.014(6) 0.036(6)
C37 0.045(6) 0.061(6) 0.070(6) 0.015(5) 0.002(5) 0.017(5)
C5 0.038(5) 0.072(7) 0.055(5) 0.028(5) 0.000(4) 0.015(5)
C8 0.052(6) 0.086(8) 0.044(5) 0.009(5) 0.001(4) 0.020(6)
C25 0.088(9) 0.073(7) 0.055(6) 0.031(5) 0.003(6) 0.030(7)
C32 0.101(9) 0.065(7) 0.068(7) 0.025(6) 0.037(7) 0.048(7)
C35 0.052(7) 0.066(7) 0.125(11) 0.024(7) 0.017(7) 0.034(6)
C31 0.128(11) 0.069(7) 0.047(6) 0.013(5) 0.027(7) 0.053(8)
C11 0.066(7) 0.064(7) 0.068(7) -0.001(5) 0.015(5) 0.026(6)
N4 0.090(7) 0.046(5) 0.098(7) 0.017(5) 0.027(6) 0.029(5)
C27 0.087(9) 0.074(8) 0.055(6) 0.024(6) -0.013(6) 0.019(7)
N9 0.071(6) 0.071(6) 0.108(8) 0.032(6) 0.044(6) 0.046(6)
F12 0.153(8) 0.166(9) 0.101(6) 0.037(6) 0.047(6) 0.106(8)
C22 0.075(8) 0.089(8) 0.065(6) 0.031(6) 0.009(6) 0.040(7)
C10 0.074(8) 0.082(8) 0.048(6) 0.001(5) 0.012(5) 0.028(6)
C23 0.076(8) 0.111(10) 0.082(8) 0.048(8) 0.012(7) 0.045(8)
C42 0.109(10) 0.065(7) 0.078(7) 0.022(6) 0.037(7) 0.043(7)
C36 0.080(8) 0.075(8) 0.094(9) 0.019(7) -0.016(7) 0.040(7)
C6 0.066(8) 0.125(12) 0.066(8) 0.052(8) 0.003(6) 0.022(8)
C1 0.068(7) 0.059(6) 0.078(7) 0.028(5) -0.003(5) 0.020(6)
C14 0.086(9) 0.054(7) 0.110(10) 0.033(7) 0.028(7) 0.032(6)
C39 0.070(9) 0.116(13) 0.074(8) -0.018(9) -0.003(6) 0.037(9)
C24 0.064(8) 0.103(10) 0.078(8) 0.042(7) -0.009(6) 0.027(7)
C28 0.138(13) 0.061(7) 0.049(6) 0.011(5) 0.002(7) 0.036(8)
C43 0.080(7) 0.077(6) 0.103(7) 0.038(5) 0.013(5) 0.044(6)
F8 0.114(7) 0.179(10) 0.153(8) -0.018(7) -0.054(6) 0.089(7)
C21 0.138(13) 0.082(9) 0.074(8) 0.039(7) 0.003(9) 0.041(9)
C2 0.070(8) 0.072(8) 0.108(10) 0.050(7) -0.003(7) 0.021(6)
C7 0.080(9) 0.126(12) 0.045(6) 0.031(7) 0.010(5) 0.038(8)
C38 0.070(8) 0.109(11) 0.070(8) 0.030(7) -0.002(6) 0.028(8)
C15 0.076(8) 0.105(9) 0.103(9) 0.067(8) 0.030(7) 0.056(8)
C3 0.062(7) 0.091(9) 0.082(8) 0.049(7) -0.011(6) 0.010(7)
C40 0.081(10) 0.076(9) 0.126(13) -0.003(9) 0.014(9) 0.033(8)
C17 0.078(9) 0.099(9) 0.077(7) 0.030(7) 0.013(6) 0.047(8)
F7 0.173(10) 0.108(7) 0.148(8) 0.059(6) 0.049(7) 0.066(7)
F9 0.208(12) 0.116(7) 0.131(8) 0.072(6) 0.016(7) 0.050(8)
F11 0.178(10) 0.249(13) 0.101(6) 0.054(7) 0.069(7) 0.140(10)
F10 0.105(7) 0.178(10) 0.177(10) 0.038(8) -0.028(7) 0.073(8)
C41 0.132(13) 0.073(9) 0.104(11) 0.023(8) 0.030(9) 0.050(9)
C44 0.057(10) 0.073(10) 0.41(4) 0.043(16) 0.022(15) 0.014(8)
P1 0.090(2) 0.0567(17) 0.078(2) 0.0245(15) 0.0175(16) 0.0260(16)
F3 0.151(8) 0.168(9) 0.108(6) 0.068(6) 0.031(6) 0.103(8)
F6 0.171(10) 0.195(10) 0.103(6) -0.039(6) -0.043(6) 0.140(9)
F1 0.290(15) 0.131(8) 0.119(7) 0.067(6) 0.041(8) 0.133(10)
F5 0.318(17) 0.132(8) 0.108(7) 0.041(6) 0.065(9) 0.141(10)
F4 0.099(7) 0.157(9) 0.261(13) 0.123(10) 0.056(8) 0.055(7)
F2 0.132(9) 0.189(11) 0.138(9) 0.038(8) 0.019(7) -0.070(8)
C20 0.26(3) 0.078(11) 0.069(9) 0.026(8) 0.033(15) 0.086(16)
C19 0.27(3) 0.19(2) 0.127(18) 0.095(18) 0.10(2) 0.19(3)
C18 0.132(15) 0.22(2) 0.118(13) 0.089(15) 0.049(12) 0.129(16)

loop_
_atom_type_symbol
_atom_type_description
_atom_type_scat_dispersion_real
_atom_type_scat_dispersion_imag
_atom_type_scat_source
C C 0.0033 0.0016 'International Tables Vol C Tables 4.2.6.8 and 6.1.1.4'
H H 0.0000 0.0000 'International Tables Vol C Tables 4.2.6.8 and 6.1.1.4'
N N 0.0061 0.0033 'International Tables Vol C Tables 4.2.6.8 and 6.1.1.4'
F F 0.0171 0.0103 'International Tables Vol C Tables 4.2.6.8 and 6.1.1.4'
P P 0.1023 0.0942 'International Tables Vol C Tables 4.2.6.8 and 6.1.1.4'
Cu Cu 0.3201 1.2651 'International Tables Vol C Tables 4.2.6.8 and 6.1.1.4'

loop_
_geom_angle_atom_site_label_1
_geom_angle_atom_site_label_2
_geom_angle_atom_site_label_3
_geom_angle
C34 Cu1 N1 124.9(4)
C34 Cu1 N2 127.4(3)
N1 Cu1 N2 80.4(3)
C34 Cu1 N11 124.4(4)
N1 Cu1 N11 88.9(3)
N2 Cu1 N11 97.8(3)
C34 Cu1 Cu2 85.6(3)
N1 Cu1 Cu2 146.6(2)
N2 Cu1 Cu2 91.5(2)
N11 Cu1 Cu2 59.9(3)
C13 Cu2 N6 128.0(4)
C13 Cu2 N7 137.4(4)
N6 Cu2 N7 80.6(3)
C13 Cu2 N11 121.9(4)
N6 Cu2 N11 86.3(3)
N7 Cu2 N11 86.3(3)
C13 Cu2 Cu1 88.1(3)
N6 Cu2 Cu1 136.1(2)
N7 Cu2 Cu1 87.8(2)
N11 Cu2 Cu1 50.5(2)
F11 P2 F9 91.4(7)
F11 P2 F10 91.1(6)
F9 P2 F10 93.5(7)
F11 P2 F8 88.6(6)
F9 P2 F8 87.6(7)
F10 P2 F8 178.9(7)
F11 P2 F12 179.5(7)
F9 P2 F12 89.0(6)
F10 P2 F12 89.1(6)
F8 P2 F12 91.1(6)
F11 P2 F7 89.7(6)
F9 P2 F7 178.6(7)
F10 P2 F7 87.3(6)
F8 P2 F7 91.7(7)
F12 P2 F7 89.9(6)
C12 N2 C9 117.1(8)
C12 N2 Cu1 132.4(6)
C9 N2 Cu1 110.4(6)
C33 N7 C30 116.1(8)
C33 N7 Cu2 132.2(7)
C30 N7 Cu2 111.6(6)
C1 N1 C5 118.2(9)
C1 N1 Cu1 128.2(8)
C5 N1 Cu1 113.6(6)
C13 N3 N4 114.0(8)
C13 N3 C12 129.6(8)
N4 N3 C12 116.2(8)
N7 C33 C32 125.2(10)
N7 C33 N8 117.6(8)
C32 C33 N8 117.2(10)
C22 N6 C26 117.9(10)
C22 N6 Cu2 129.1(8)
C26 N6 Cu2 113.0(7)
C34 N8 N9 113.8(9)
C34 N8 C33 127.8(8)
N9 N8 C33 118.3(9)
N10 C34 N8 102.2(9)
N10 C34 Cu1 124.0(8)
N8 C34 Cu1 133.6(7)
N2 C12 N3 119.0(8)
N2 C12 C11 124.3(10)
N3 C12 C11 116.6(9)
C14 N5 C13 110.2(9)
C14 N5 C15 124.4(10)
C13 N5 C15 125.2(9)
N3 C13 N5 100.6(8)
N3 C13 Cu2 137.4(7)
N5 C13 Cu2 121.9(7)
C43 N11 Cu1 155.9(10)
C43 N11 Cu2 132.3(9)
Cu1 N11 Cu2 69.6(3)
N2 C9 C8 122.2(10)
N2 C9 C5 118.2(8)
C8 C9 C5 119.6(9)
C34 N10 C35 110.3(10)
C34 N10 C36 125.4(10)
C35 N10 C36 124.3(10)
N6 C26 C25 122.6(10)
N6 C26 C30 117.7(9)
C25 C26 C30 119.7(9)
C5 C4 C3 116.9(11)
C5 C4 C6 118.9(12)
C3 C4 C6 124.2(11)
C21 C16 C17 117.7(13)
C21 C16 C15 121.5(13)
C17 C16 C15 120.7(10)
N7 C30 C29 123.3(10)
N7 C30 C26 117.1(8)
C29 C30 C26 119.5(10)
C30 C29 C31 117.3(11)
C30 C29 C28 118.5(12)
C31 C29 C28 124.3(11)
C42 C37 C38 117.5(11)
C42 C37 C36 122.6(11)
C38 C37 C36 119.8(11)
N1 C5 C4 122.6(10)
N1 C5 C9 117.3(8)
C4 C5 C9 120.1(10)
C10 C8 C9 118.0(10)
C10 C8 C7 124.1(11)
C9 C8 C7 117.8(12)
C24 C25 C26 117.2(11)
C24 C25 C27 122.9(12)
C26 C25 C27 119.9(12)
C31 C32 C33 117.7(11)
N9 C35 N10 111.3(10)
C32 C31 C29 120.3(10)
C10 C11 C12 118.0(11)
C14 N4 N3 103.1(9)
C28 C27 C25 120.0(11)
C35 N9 N8 102.3(9)
N6 C22 C23 123.5(12)
C11 C10 C8 120.5(10)
C24 C23 C22 118.9(12)
C41 C42 C37 121.1(12)
N10 C36 C37 114.0(9)
C7 C6 C4 121.8(11)
N1 C1 C2 122.2(12)
N4 C14 N5 112.0(10)
C40 C39 C38 121.3(13)
C23 C24 C25 119.8(11)
C27 C28 C29 122.2(11)
N11 C43 C44 175.7(18)
C16 C21 C20 120.8(17)
C3 C2 C1 119.3(12)
C6 C7 C8 121.7(12)
C39 C38 C37 118.4(13)
N5 C15 C16 115.3(8)
C2 C3 C4 120.8(11)
C41 C40 C39 119.4(15)
C16 C17 C18 121.8(14)
C40 C41 C42 122.3(15)
F2 P1 F4 177.6(9)
F2 P1 F5 90.3(8)
F4 P1 F5 91.3(8)
F2 P1 F6 88.8(7)
F4 P1 F6 89.6(7)
F5 P1 F6 179.0(8)
F2 P1 F1 94.0(8)
F4 P1 F1 87.7(7)
F5 P1 F1 91.7(6)
F6 P1 F1 87.9(5)
F2 P1 F3 87.1(8)
F4 P1 F3 91.1(6)
F5 P1 F3 90.3(6)
F6 P1 F3 90.2(5)
F1 P1 F3 177.7(6)
C19 C20 C21 121.1(18)
C20 C19 C18 119.5(19)
C19 C18 C17 119.0(18)

loop_
_geom_bond_atom_site_label_1
_geom_bond_atom_site_label_2
_geom_bond_distance
Cu1 C34 1.917(10)
Cu1 N1 2.072(8)
Cu1 N2 2.133(7)
Cu1 N11 2.204(10)
Cu1 Cu2 2.6760(17)
Cu2 C13 1.884(10)
Cu2 N6 2.071(9)
Cu2 N7 2.099(7)
Cu2 N11 2.471(10)
P2 F11 1.536(9)
P2 F9 1.542(10)
P2 F10 1.545(9)
P2 F8 1.547(8)
P2 F12 1.580(8)
P2 F7 1.584(10)
N2 C12 1.307(12)
N2 C9 1.377(12)
N7 C33 1.306(12)
N7 C30 1.377(12)
N1 C1 1.326(13)
N1 C5 1.359(12)
N3 C13 1.360(12)
N3 N4 1.394(11)
N3 C12 1.420(12)
C33 C32 1.416(13)
C33 N8 1.434(13)
N6 C22 1.316(14)
N6 C26 1.359(12)
N8 C34 1.352(12)
N8 N9 1.390(12)
C34 N10 1.329(12)
C12 C11 1.431(13)
N5 C14 1.361(15)
N5 C13 1.366(12)
N5 C15 1.470(14)
N11 C43 1.128(15)
C9 C8 1.413(13)
C9 C5 1.440(14)
N10 C35 1.366(15)
N10 C36 1.477(14)
C26 C25 1.409(15)
C26 C30 1.437(14)
C4 C5 1.399(14)
C4 C3 1.401(18)
C4 C6 1.423(18)
C16 C21 1.347(17)
C16 C17 1.362(16)
C16 C15 1.492(15)
C30 C29 1.401(14)
C29 C31 1.404(17)
C29 C28 1.434(18)
C37 C42 1.362(15)
C37 C38 1.407(16)
C37 C36 1.494(15)
C8 C10 1.392(17)
C8 C7 1.449(17)
C25 C24 1.405(17)
C25 C27 1.412(17)
C32 C31 1.355(17)
C35 N9 1.291(16)
C11 C10 1.346(16)
N4 C14 1.269(15)
C27 C28 1.355(19)
C22 C23 1.398(17)
C23 C24 1.361(18)
C42 C41 1.348(17)
C6 C7 1.330(19)
C1 C2 1.408(16)
C39 C40 1.34(2)
C39 C38 1.39(2)
C43 C44 1.41(2)
C21 C20 1.37(3)
C2 C3 1.332(18)
C40 C41 1.32(2)
C17 C18 1.370(19)
P1 F2 1.540(11)
P1 F4 1.552(11)
P1 F5 1.558(9)
P1 F6 1.559(9)
P1 F1 1.586(10)
P1 F3 1.587(9)
C20 C19 1.33(3)
C19 C18 1.37(3)

loop_
_geom_torsion_atom_site_label_1
_geom_torsion_atom_site_label_2
_geom_torsion_atom_site_label_3
_geom_torsion_atom_site_label_4
_geom_torsion
C34 Cu1 Cu2 C13 90.1(4)
N1 Cu1 Cu2 C13 -112.1(5)
N2 Cu1 Cu2 C13 -37.3(3)
N11 Cu1 Cu2 C13 -135.4(4)
C34 Cu1 Cu2 N6 -121.5(4)
N1 Cu1 Cu2 N6 36.3(6)
N2 Cu1 Cu2 N6 111.1(4)
N11 Cu1 Cu2 N6 13.0(4)
C34 Cu1 Cu2 N7 -47.5(3)
N1 Cu1 Cu2 N7 110.3(5)
N2 Cu1 Cu2 N7 -174.9(3)
N11 Cu1 Cu2 N7 87.0(4)
C34 Cu1 Cu2 N11 -134.5(4)
N1 Cu1 Cu2 N11 23.3(5)
N2 Cu1 Cu2 N11 98.1(3)
C34 Cu1 N2 C12 -50.6(10)
N1 Cu1 N2 C12 -177.6(9)
N11 Cu1 N2 C12 94.9(8)
Cu2 Cu1 N2 C12 35.0(8)
C34 Cu1 N2 C9 126.3(6)
N1 Cu1 N2 C9 -0.7(6)
N11 Cu1 N2 C9 -88.3(6)
Cu2 Cu1 N2 C9 -148.1(6)
C13 Cu2 N7 C33 -39.5(10)
N6 Cu2 N7 C33 -177.3(9)
N11 Cu2 N7 C33 95.8(8)
Cu1 Cu2 N7 C33 45.2(8)
C13 Cu2 N7 C30 136.8(6)
N6 Cu2 N7 C30 -1.0(6)
N11 Cu2 N7 C30 -87.9(6)
Cu1 Cu2 N7 C30 -138.5(6)
C34 Cu1 N1 C1 52.4(10)
N2 Cu1 N1 C1 -178.3(9)
N11 Cu1 N1 C1 -80.2(9)
Cu2 Cu1 N1 C1 -100.2(9)
C34 Cu1 N1 C5 -130.2(7)
N2 Cu1 N1 C5 -0.9(6)
N11 Cu1 N1 C5 97.2(7)
Cu2 Cu1 N1 C5 77.1(8)
C30 N7 C33 C32 -1.6(13)
Cu2 N7 C33 C32 174.6(7)
C30 N7 C33 N8 179.3(8)
Cu2 N7 C33 N8 -4.4(13)
C13 Cu2 N6 C22 35.9(11)
N7 Cu2 N6 C22 -179.3(9)
N11 Cu2 N6 C22 -92.5(9)
Cu1 Cu2 N6 C22 -102.5(9)
C13 Cu2 N6 C26 -144.3(6)
N7 Cu2 N6 C26 0.4(6)
N11 Cu2 N6 C26 87.3(6)
Cu1 Cu2 N6 C26 77.2(7)
N7 C33 N8 C34 -32.8(13)
C32 C33 N8 C34 148.0(9)
N7 C33 N8 N9 149.0(8)
C32 C33 N8 N9 -30.2(12)
N9 N8 C34 N10 0.3(10)
C33 N8 C34 N10 -178.0(8)
N9 N8 C34 Cu1 174.6(7)
C33 N8 C34 Cu1 -3.6(15)
N1 Cu1 C34 N10 55.2(9)
N2 Cu1 C34 N10 -51.0(9)
N11 Cu1 C34 N10 172.0(7)
Cu2 Cu1 C34 N10 -139.5(8)
N1 Cu1 C34 N8 -118.2(9)
N2 Cu1 C34 N8 135.7(8)
N11 Cu1 C34 N8 -1.4(11)
Cu2 Cu1 C34 N8 47.1(9)
C9 N2 C12 N3 -178.7(8)
Cu1 N2 C12 N3 -2.0(13)
C9 N2 C12 C11 -1.5(13)
Cu1 N2 C12 C11 175.2(7)
C13 N3 C12 N2 -28.5(14)
N4 N3 C12 N2 155.7(9)
C13 N3 C12 C11 154.0(10)
N4 N3 C12 C11 -21.7(12)
N4 N3 C13 N5 -1.8(10)
C12 N3 C13 N5 -177.5(9)
N4 N3 C13 Cu2 174.6(8)
C12 N3 C13 Cu2 -1.2(16)
C14 N5 C13 N3 1.1(11)
C15 N5 C13 N3 176.8(9)
C14 N5 C13 Cu2 -175.9(8)
C15 N5 C13 Cu2 -0.3(13)
N6 Cu2 C13 N3 -115.3(10)
N7 Cu2 C13 N3 122.0(9)
N11 Cu2 C13 N3 -2.3(12)
Cu1 Cu2 C13 N3 37.3(10)
N6 Cu2 C13 N5 60.5(9)
N7 Cu2 C13 N5 -62.3(9)
N11 Cu2 C13 N5 173.4(7)
Cu1 Cu2 C13 N5 -147.0(7)
C34 Cu1 N11 C43 -98(2)
N1 Cu1 N11 C43 35(2)
N2 Cu1 N11 C43 115(2)
Cu2 Cu1 N11 C43 -158(3)
C34 Cu1 N11 Cu2 59.6(4)
N1 Cu1 N11 Cu2 -167.4(3)
N2 Cu1 N11 Cu2 -87.2(3)
C13 Cu2 N11 C43 -136.3(13)
N6 Cu2 N11 C43 -3.0(13)
N7 Cu2 N11 C43 77.8(13)
Cu1 Cu2 N11 C43 168.0(14)
C13 Cu2 N11 Cu1 55.7(4)
N6 Cu2 N11 Cu1 -171.0(3)
N7 Cu2 N11 Cu1 -90.2(3)
C12 N2 C9 C8 0.4(13)
Cu1 N2 C9 C8 -177.0(7)
C12 N2 C9 C5 179.6(8)
Cu1 N2 C9 C5 2.2(10)
N8 C34 N10 C35 0.0(11)
Cu1 C34 N10 C35 -175.1(7)
N8 C34 N10 C36 -179.6(9)
Cu1 C34 N10 C36 5.3(14)
C22 N6 C26 C25 1.2(14)
Cu2 N6 C26 C25 -178.6(7)
C22 N6 C26 C30 180.0(9)
Cu2 N6 C26 C30 0.2(10)
C33 N7 C30 C29 -0.3(13)
Cu2 N7 C30 C29 -177.3(7)
C33 N7 C30 C26 178.4(8)
Cu2 N7 C30 C26 1.4(10)
N6 C26 C30 N7 -1.1(12)
C25 C26 C30 N7 177.7(8)
N6 C26 C30 C29 177.7(9)
C25 C26 C30 C29 -3.5(13)
N7 C30 C29 C31 1.9(14)
C26 C30 C29 C31 -176.8(9)
N7 C30 C29 C28 -179.2(9)
C26 C30 C29 C28 2.1(14)
C1 N1 C5 C4 -1.2(14)
Cu1 N1 C5 C4 -178.8(7)
C1 N1 C5 C9 -179.9(9)
Cu1 N1 C5 C9 2.4(10)
C3 C4 C5 N1 1.3(15)
C6 C4 C5 N1 -178.4(9)
C3 C4 C5 C9 -180.0(9)
C6 C4 C5 C9 0.3(14)
N2 C9 C5 N1 -3.2(13)
C8 C9 C5 N1 176.0(9)
N2 C9 C5 C4 178.0(8)
C8 C9 C5 C4 -2.8(14)
N2 C9 C8 C10 0.3(15)
C5 C9 C8 C10 -178.9(9)
N2 C9 C8 C7 -177.3(9)
C5 C9 C8 C7 3.6(14)
N6 C26 C25 C24 0.2(15)
C30 C26 C25 C24 -178.6(9)
N6 C26 C25 C27 -179.7(9)
C30 C26 C25 C27 1.5(14)
N7 C33 C32 C31 1.8(15)
N8 C33 C32 C31 -179.1(9)
C34 N10 C35 N9 -0.3(13)
C36 N10 C35 N9 179.3(9)
C33 C32 C31 C29 0.0(16)
C30 C29 C31 C32 -1.6(16)
C28 C29 C31 C32 179.5(11)
N2 C12 C11 C10 1.9(16)
N3 C12 C11 C10 179.1(10)
C13 N3 N4 C14 1.7(12)
C12 N3 N4 C14 178.1(9)
C24 C25 C27 C28 -177.9(11)
C26 C25 C27 C28 2.0(17)
N10 C35 N9 N8 0.5(12)
C34 N8 N9 C35 -0.5(11)
C33 N8 N9 C35 177.9(8)
C26 N6 C22 C23 -2.4(16)
Cu2 N6 C22 C23 177.3(9)
C12 C11 C10 C8 -1.0(17)
C9 C8 C10 C11 0.0(17)
C7 C8 C10 C11 177.4(11)
N6 C22 C23 C24 2.3(19)
C38 C37 C42 C41 1(2)
C36 C37 C42 C41 178.2(13)
C34 N10 C36 C37 85.9(14)
C35 N10 C36 C37 -93.7(13)
C42 C37 C36 N10 36.1(17)
C38 C37 C36 N10 -146.8(11)
C5 C4 C6 C7 1.3(18)
C3 C4 C6 C7 -178.4(12)
C5 N1 C1 C2 0.8(15)
Cu1 N1 C1 C2 178.0(8)
N3 N4 C14 N5 -0.9(13)
C13 N5 C14 N4 -0.1(14)
C15 N5 C14 N4 -175.8(10)
C22 C23 C24 C25 -0.8(18)
C26 C25 C24 C23 -0.3(17)
C27 C25 C24 C23 179.6(11)
C25 C27 C28 C29 -3.5(18)
C30 C29 C28 C27 1.4(17)
C31 C29 C28 C27 -179.8(11)
Cu1 N11 C43 C44 111(19)
Cu2 N11 C43 C44 -41(20)
C17 C16 C21 C20 0.3(18)
C15 C16 C21 C20 -176.7(12)
N1 C1 C2 C3 -0.5(18)
C4 C6 C7 C8 0(2)
C10 C8 C7 C6 -179.4(12)
C9 C8 C7 C6 -2.0(18)
C40 C39 C38 C37 1(2)
C42 C37 C38 C39 -0.9(17)
C36 C37 C38 C39 -178.1(11)
C14 N5 C15 C16 -112.8(12)
C13 N5 C15 C16 72.1(14)
C21 C16 C15 N5 -132.0(11)
C17 C16 C15 N5 51.1(15)
C1 C2 C3 C4 0.6(18)
C5 C4 C3 C2 -1.0(17)
C6 C4 C3 C2 178.7(11)
C38 C39 C40 C41 -1(2)
C21 C16 C17 C18 0.2(18)
C15 C16 C17 C18 177.2(12)
C39 C40 C41 C42 1(3)
C37 C42 C41 C40 -1(2)
C16 C21 C20 C19 1(3)
C21 C20 C19 C18 -2(3)
C20 C19 C18 C17 3(3)
C16 C17 C18 C19 -2(2)
